data_7102364
loop_
_publ_author_name
'Morris, J Jacob'
'Noll, Bruce C'
'Henderson, Kenneth W'

_publ_section_title
;
 High-connectivity networks: characterization of the first uninodal
 9-connected net and two topologically novel 7-connected nets.
;
_journal_issue 48
_journal_name_full 'Chemical communications (Cambridge, England)'
_journal_page_first 5191
_journal_page_last 5193
_journal_paper_doi 10.1039/b711668c
_journal_year 2007
_chemical_compound_source synthesized
_chemical_formula_moiety 'C72 H102 O15 Rb6'
_chemical_formula_sum 'C72 H102 O15 Rb6'
_chemical_formula_weight 1720.36
_chemical_name_common 'Rubidium 2-iPropylphenoxide Dioxane'
_chemical_name_systematic
;
?
;
_space_group_IT_number 14
_symmetry_cell_setting monoclinic
_symmetry_space_group_name_Hall '-P 2yn'
_symmetry_space_group_name_H-M 'P 1 21/n 1'
_atom_sites_solution_hydrogens geom
_atom_sites_solution_primary direct
_atom_sites_solution_secondary difmap
_audit_creation_method SHELXL-97
_cell_angle_alpha 90.00
_cell_angle_beta 91.7130(10)
_cell_angle_gamma 90.00
_cell_formula_units_Z 4
_cell_length_a 19.0470(4)
_cell_length_b 20.6118(5)
_cell_length_c 20.0105(5)
_cell_measurement_reflns_used 8787
_cell_measurement_temperature 100(2)
_cell_measurement_theta_max 27.408
_cell_measurement_theta_min 2.223
_cell_volume 7852.5(3)
_computing_cell_refinement 'APEX2/SAINT (Bruker, 2006)'
_computing_data_collection 'APEX2 (Bruker,2006)'
_computing_data_reduction 'SAINT/XPREP (Bruker, 2006; Sheldrick, 2003)'
_computing_molecular_graphics 'XP (Sheldrick, 1998)'
_computing_publication_material 'XCIF (Sheldrick, 2001)/enCIFer (CCDC, 2004)'
_computing_structure_refinement 'XL (Sheldrick, 2001)'
_computing_structure_solution 'XS (Sheldrick, 2001)'
_diffrn_ambient_temperature 100(2)
_diffrn_detector_area_resol_mean 8.33
_diffrn_measured_fraction_theta_full 1.000
_diffrn_measured_fraction_theta_max 1.000
_diffrn_measurement_device_type 'Bruker SMART Apex2 CCD diffractometer'
_diffrn_measurement_method '\w and \f scans'
_diffrn_radiation_monochromator graphite
_diffrn_radiation_probe x-ray
_diffrn_radiation_source 'fine-focus sealed tube'
_diffrn_radiation_type MoK\a
_diffrn_radiation_wavelength 0.71073
_diffrn_reflns_av_R_equivalents 0.0610
_diffrn_reflns_av_sigmaI/netI 0.0393
_diffrn_reflns_limit_h_max 23
_diffrn_reflns_limit_h_min -23
_diffrn_reflns_limit_k_max 25
_diffrn_reflns_limit_k_min -25
_diffrn_reflns_limit_l_max 24
_diffrn_reflns_limit_l_min -24
_diffrn_reflns_number 133299
_diffrn_reflns_theta_full 25.68
_diffrn_reflns_theta_max 25.68
_diffrn_reflns_theta_min 1.42
_diffrn_source_type 'Siemens KFFMO2K-90'
_exptl_absorpt_coefficient_mu 3.768
_exptl_absorpt_correction_T_max 0.38
_exptl_absorpt_correction_T_min 0.26
_exptl_absorpt_correction_type multi-scan
_exptl_absorpt_process_details
;
Blessing, R. H. (1995) Acta Cryst. A51, 33-38.

Sheldrick, G. M. (2004) SADABS. University of G\"ottingen, Germany.
;
_exptl_crystal_colour colourless
_exptl_crystal_density_diffrn 1.455
_exptl_crystal_density_method 'not measured'
_exptl_crystal_description parallelepiped
_exptl_crystal_F_000 3504
_exptl_crystal_recrystallization_method 'crystallized on cooling in dioxane and hexane from 100 \%C to 20\%C.'
_exptl_crystal_size_max 0.358
_exptl_crystal_size_mid 0.325
_exptl_crystal_size_min 0.257
_refine_diff_density_max 0.823
_refine_diff_density_min -0.401
_refine_diff_density_rms 0.072
_refine_ls_extinction_method none
_refine_ls_goodness_of_fit_ref 1.029
_refine_ls_hydrogen_treatment constr
_refine_ls_matrix_type full
_refine_ls_number_parameters 850
_refine_ls_number_reflns 14914
_refine_ls_number_restraints 0
_refine_ls_restrained_S_all 1.029
_refine_ls_R_factor_all 0.0511
_refine_ls_R_factor_gt 0.0285
_refine_ls_shift/su_max 0.009
_refine_ls_shift/su_mean 0.000
_refine_ls_structure_factor_coef Fsqd
_refine_ls_weighting_details 'calc w=1/[\s^2^(Fo^2^)+(0.0203P)^2^+6.0071P] where P=(Fo^2^+2Fc^2^)/3'
_refine_ls_weighting_scheme calc
_refine_ls_wR_factor_gt 0.0561
_refine_ls_wR_factor_ref 0.0624
_reflns_number_gt 11405
_reflns_number_total 14914
_reflns_threshold_expression >2sigma(I)
_cod_data_source_file b711668c.txt
_cod_data_source_block jjm93
_cod_original_sg_symbol_H-M 'P 21/n'
_cod_database_code 7102364

loop_
_symmetry_equiv_pos_as_xyz
'x, y, z'
'-x+1/2, y+1/2, -z+1/2'
'-x, -y, -z'
'x-1/2, -y-1/2, z-1/2'

loop_
_atom_site_label
_atom_site_type_symbol
_atom_site_fract_x
_atom_site_fract_y
_atom_site_fract_z
_atom_site_U_iso_or_equiv
_atom_site_adp_type
_atom_site_occupancy
_atom_site_symmetry_multiplicity
_atom_site_calc_flag
_atom_site_refinement_flags
Rb1 Rb 0.661631(13) 0.138358(12) 0.322711(12) 0.02057(6) Uani 1 1 d .
Rb2 Rb 0.412736(13) 0.311666(12) 0.381409(13) 0.02307(7) Uani 1 1 d .
Rb3 Rb 0.444043(13) 0.151281(12) 0.264956(12) 0.02026(6) Uani 1 1 d .
Rb4 Rb 0.591728(13) 0.141159(12) 0.124764(12) 0.02212(6) Uani 1 1 d .
Rb5 Rb 0.573573(13) 0.305033(12) 0.234049(12) 0.01949(6) Uani 1 1 d .
Rb6 Rb 0.345699(14) 0.320009(13) 0.191261(13) 0.02591(7) Uani 1 1 d .
O1 O 0.54381(9) 0.23018(8) 0.34926(8) 0.0207(4) Uani 1 1 d .
O2 O 0.33019(9) 0.23799(8) 0.29521(9) 0.0238(4) Uani 1 1 d .
O3 O 0.56323(9) 0.07652(8) 0.24235(8) 0.0220(4) Uani 1 1 d .
O4 O 0.68271(9) 0.21133(8) 0.21063(8) 0.0207(4) Uani 1 1 d .
O5 O 0.45217(9) 0.37564(8) 0.27153(9) 0.0237(4) Uani 1 1 d .
O6 O 0.47420(9) 0.23364(9) 0.14913(8) 0.0242(4) Uani 1 1 d .
O7 O 0.73332(12) 0.13911(12) 0.45345(10) 0.0473(6) Uani 1 1 d .
O8 O 0.75102(10) 0.01936(9) 0.31244(11) 0.0391(5) Uani 1 1 d .
O9 O 0.31906(11) 0.36547(11) 0.47063(10) 0.0406(6) Uani 1 1 d .
O10 O 0.35297(10) 0.03532(8) 0.23512(9) 0.0274(4) Uani 1 1 d .
O11 O 0.20571(11) 0.40773(11) 0.54581(10) 0.0426(6) Uani 1 1 d .
O12 O 0.54958(10) 0.04624(9) 0.02411(9) 0.0295(5) Uani 1 1 d .
O13 O 0.82797(10) -0.08500(9) 0.25853(10) 0.0339(5) Uani 1 1 d .
O14 O 0.76952(12) 0.10962(11) 0.58687(10) 0.0455(6) Uani 1 1 d .
O15 O 0.26347(10) -0.07516(9) 0.24117(10) 0.0357(5) Uani 1 1 d .
C1 C 0.54258(13) 0.23265(12) 0.41484(13) 0.0181(6) Uani 1 1 d .
C2 C 0.56715(13) 0.28838(12) 0.45174(13) 0.0204(6) Uani 1 1 d .
C3 C 0.56131(14) 0.28968(14) 0.52051(13) 0.0282(7) Uani 1 1 d .
H3 H 0.5774 0.3269 0.5444 0.034 Uiso 1 1 calc R
C4 C 0.53282(15) 0.23869(15) 0.55593(14) 0.0336(7) Uani 1 1 d .
H4 H 0.5297 0.2407 0.6032 0.040 Uiso 1 1 calc R
C5 C 0.50914(15) 0.18516(15) 0.52112(14) 0.0310(7) Uani 1 1 d .
H5 H 0.4892 0.1499 0.5445 0.037 Uiso 1 1 calc R
C6 C 0.51404(14) 0.18206(13) 0.45232(13) 0.0238(6) Uani 1 1 d .
H6 H 0.4975 0.1443 0.4296 0.029 Uiso 1 1 calc R
C7 C 0.60037(14) 0.34354(12) 0.41352(13) 0.0244(6) Uani 1 1 d .
H7 H 0.5701 0.3519 0.3728 0.029 Uiso 1 1 calc R
C8 C 0.60689(18) 0.40724(14) 0.45216(16) 0.0425(8) Uani 1 1 d .
H8A H 0.5607 0.4199 0.4680 0.064 Uiso 1 1 calc R
H8B H 0.6247 0.4411 0.4228 0.064 Uiso 1 1 calc R
H8C H 0.6395 0.4015 0.4905 0.064 Uiso 1 1 calc R
C9 C 0.67270(15) 0.32288(14) 0.39006(15) 0.0347(7) Uani 1 1 d .
H9A H 0.7037 0.3143 0.4290 0.052 Uiso 1 1 calc R
H9B H 0.6927 0.3577 0.3632 0.052 Uiso 1 1 calc R
H9C H 0.6680 0.2834 0.3629 0.052 Uiso 1 1 calc R
C10 C 0.28980(14) 0.19868(12) 0.32871(13) 0.0210(6) Uani 1 1 d .
C11 C 0.21613(14) 0.19323(12) 0.31336(13) 0.0224(6) Uani 1 1 d .
C12 C 0.17673(15) 0.14877(13) 0.34827(14) 0.0284(7) Uani 1 1 d .
H12 H 0.1279 0.1453 0.3379 0.034 Uiso 1 1 calc R
C13 C 0.20576(16) 0.10906(14) 0.39783(14) 0.0312(7) Uani 1 1 d .
H13 H 0.1775 0.0784 0.4201 0.037 Uiso 1 1 calc R
C14 C 0.27624(16) 0.11475(13) 0.41418(14) 0.0287(7) Uani 1 1 d .
H14 H 0.2968 0.0882 0.4483 0.034 Uiso 1 1 calc R
C15 C 0.31731(14) 0.15923(13) 0.38077(13) 0.0236(6) Uani 1 1 d .
H15 H 0.3656 0.1632 0.3934 0.028 Uiso 1 1 calc R
C16 C 0.18485(14) 0.23381(13) 0.25676(14) 0.0258(6) Uani 1 1 d .
H16 H 0.2100 0.2764 0.2572 0.031 Uiso 1 1 calc R
C17 C 0.10643(14) 0.24790(15) 0.26353(17) 0.0372(8) Uani 1 1 d .
H17A H 0.0798 0.2073 0.2592 0.056 Uiso 1 1 calc R
H17B H 0.0908 0.2781 0.2283 0.056 Uiso 1 1 calc R
H17C H 0.0985 0.2672 0.3074 0.056 Uiso 1 1 calc R
C18 C 0.19713(16) 0.20181(15) 0.18910(14) 0.0363(8) Uani 1 1 d .
H18A H 0.2475 0.1940 0.1843 0.054 Uiso 1 1 calc R
H18B H 0.1799 0.2305 0.1531 0.054 Uiso 1 1 calc R
H18C H 0.1718 0.1604 0.1865 0.054 Uiso 1 1 calc R
C19 C 0.55688(13) 0.01322(12) 0.24511(13) 0.0198(6) Uani 1 1 d .
C20 C 0.53365(13) -0.01987(13) 0.30301(13) 0.0216(6) Uani 1 1 d .
C21 C 0.52594(14) -0.08696(13) 0.30188(14) 0.0264(7) Uani 1 1 d .
H21 H 0.5100 -0.1083 0.3407 0.032 Uiso 1 1 calc R
C22 C 0.54069(15) -0.12358(14) 0.24613(14) 0.0305(7) Uani 1 1 d .
H22 H 0.5339 -0.1692 0.2463 0.037 Uiso 1 1 calc R
C23 C 0.56547(15) -0.09278(13) 0.19025(14) 0.0297(7) Uani 1 1 d .
H23 H 0.5773 -0.1174 0.1521 0.036 Uiso 1 1 calc R
C24 C 0.57293(14) -0.02649(13) 0.19006(13) 0.0251(6) Uani 1 1 d .
H24 H 0.5897 -0.0063 0.1510 0.030 Uiso 1 1 calc R
C25 C 0.51977(14) 0.01843(13) 0.36566(13) 0.0238(6) Uani 1 1 d .
H25 H 0.5232 0.0654 0.3537 0.029 Uiso 1 1 calc R
C26 C 0.57498(15) 0.00562(14) 0.42127(14) 0.0322(7) Uani 1 1 d .
H26A H 0.5723 -0.0398 0.4354 0.048 Uiso 1 1 calc R
H26B H 0.5661 0.0339 0.4594 0.048 Uiso 1 1 calc R
H26C H 0.6219 0.0145 0.4046 0.048 Uiso 1 1 calc R
C27 C 0.44606(15) 0.00733(14) 0.39151(14) 0.0329(7) Uani 1 1 d .
H27A H 0.4112 0.0172 0.3560 0.049 Uiso 1 1 calc R
H27B H 0.4386 0.0357 0.4299 0.049 Uiso 1 1 calc R
H27C H 0.4412 -0.0381 0.4052 0.049 Uiso 1 1 calc R
C28 C 0.72596(14) 0.24220(12) 0.17191(12) 0.0198(6) Uani 1 1 d .
C29 C 0.80048(13) 0.24069(12) 0.18322(12) 0.0192(6) Uani 1 1 d .
C30 C 0.84333(15) 0.27542(13) 0.14144(13) 0.0256(6) Uani 1 1 d .
H30 H 0.8926 0.2750 0.1502 0.031 Uiso 1 1 calc R
C31 C 0.81705(15) 0.31083(14) 0.08732(14) 0.0309(7) Uani 1 1 d .
H31 H 0.8477 0.3342 0.0596 0.037 Uiso 1 1 calc R
C32 C 0.74575(15) 0.31135(14) 0.07465(14) 0.0292(7) Uani 1 1 d .
H32 H 0.7269 0.3347 0.0373 0.035 Uiso 1 1 calc R
C33 C 0.70121(14) 0.27808(13) 0.11589(13) 0.0231(6) Uani 1 1 d .
H33 H 0.6521 0.2794 0.1062 0.028 Uiso 1 1 calc R
C34 C 0.82873(14) 0.20067(13) 0.24163(13) 0.0229(6) Uani 1 1 d .
H34 H 0.7993 0.1606 0.2437 0.027 Uiso 1 1 calc R
C35 C 0.90466(15) 0.17873(15) 0.23467(16) 0.0361(8) Uani 1 1 d .
H35A H 0.9092 0.1554 0.1923 0.054 Uiso 1 1 calc R
H35B H 0.9179 0.1500 0.2719 0.054 Uiso 1 1 calc R
H35C H 0.9356 0.2167 0.2353 0.054 Uiso 1 1 calc R
C36 C 0.82060(15) 0.23665(14) 0.30769(13) 0.0293(7) Uani 1 1 d .
H36A H 0.8521 0.2743 0.3092 0.044 Uiso 1 1 calc R
H36B H 0.8326 0.2075 0.3450 0.044 Uiso 1 1 calc R
H36C H 0.7719 0.2513 0.3113 0.044 Uiso 1 1 calc R
C37 C 0.46106(13) 0.43012(13) 0.23950(14) 0.0220(6) Uani 1 1 d .
C38 C 0.46293(13) 0.49121(12) 0.27354(14) 0.0220(6) Uani 1 1 d .
C39 C 0.47028(14) 0.54769(13) 0.23683(15) 0.0273(7) Uani 1 1 d .
H39 H 0.4698 0.5881 0.2596 0.033 Uiso 1 1 calc R
C40 C 0.47823(14) 0.54762(14) 0.16829(15) 0.0319(7) Uani 1 1 d .
H40 H 0.4829 0.5872 0.1445 0.038 Uiso 1 1 calc R
C41 C 0.47922(14) 0.48922(14) 0.13527(15) 0.0302(7) Uani 1 1 d .
H41 H 0.4858 0.4883 0.0884 0.036 Uiso 1 1 calc R
C42 C 0.47074(14) 0.43142(14) 0.16984(14) 0.0273(7) Uani 1 1 d .
H42 H 0.4715 0.3916 0.1459 0.033 Uiso 1 1 calc R
C43 C 0.45829(14) 0.49141(13) 0.34901(14) 0.0253(6) Uani 1 1 d .
H43 H 0.4783 0.4493 0.3654 0.030 Uiso 1 1 calc R
C44 C 0.38198(15) 0.49393(15) 0.37096(15) 0.0375(8) Uani 1 1 d .
H44A H 0.3806 0.4884 0.4195 0.056 Uiso 1 1 calc R
H44B H 0.3551 0.4591 0.3489 0.056 Uiso 1 1 calc R
H44C H 0.3614 0.5359 0.3585 0.056 Uiso 1 1 calc R
C45 C 0.50098(16) 0.54512(14) 0.38310(15) 0.0349(7) Uani 1 1 d .
H45A H 0.5493 0.5438 0.3677 0.052 Uiso 1 1 calc R
H45B H 0.5011 0.5388 0.4317 0.052 Uiso 1 1 calc R
H45C H 0.4800 0.5873 0.3719 0.052 Uiso 1 1 calc R
C46 C 0.43766(14) 0.21971(13) 0.09463(13) 0.0228(6) Uani 1 1 d .
C47 C 0.45491(14) 0.24212(13) 0.03005(13) 0.0248(6) Uani 1 1 d .
C48 C 0.41350(15) 0.22546(14) -0.02524(14) 0.0293(7) Uani 1 1 d .
H48 H 0.4264 0.2410 -0.0679 0.035 Uiso 1 1 calc R
C49 C 0.35437(16) 0.18726(15) -0.02125(14) 0.0342(7) Uani 1 1 d .
H49 H 0.3268 0.1769 -0.0602 0.041 Uiso 1 1 calc R
C50 C 0.33607(16) 0.16432(15) 0.04082(15) 0.0344(7) Uani 1 1 d .
H50 H 0.2955 0.1379 0.0447 0.041 Uiso 1 1 calc R
C51 C 0.37628(15) 0.17946(14) 0.09701(14) 0.0292(7) Uani 1 1 d .
H51 H 0.3629 0.1626 0.1389 0.035 Uiso 1 1 calc R
C52 C 0.51883(15) 0.28475(14) 0.02078(14) 0.0313(7) Uani 1 1 d .
H52 H 0.5425 0.2902 0.0657 0.038 Uiso 1 1 calc R
C53 C 0.49985(19) 0.35209(16) -0.00480(17) 0.0475(9) Uani 1 1 d .
H53A H 0.4781 0.3487 -0.0497 0.071 Uiso 1 1 calc R
H53B H 0.5424 0.3786 -0.0067 0.071 Uiso 1 1 calc R
H53C H 0.4668 0.3724 0.0254 0.071 Uiso 1 1 calc R
C54 C 0.57219(16) 0.25297(17) -0.02528(15) 0.0417(8) Uani 1 1 d .
H54A H 0.5866 0.2108 -0.0068 0.063 Uiso 1 1 calc R
H54B H 0.6135 0.2811 -0.0285 0.063 Uiso 1 1 calc R
H54C H 0.5506 0.2468 -0.0699 0.063 Uiso 1 1 calc R
C55 C 0.70487(17) 0.17418(16) 0.50743(15) 0.0382(8) Uani 1 1 d .
H55A H 0.6574 0.1901 0.4944 0.046 Uiso 1 1 calc R
H55B H 0.7349 0.2123 0.5180 0.046 Uiso 1 1 calc R
C56 C 0.80183(19) 0.11690(19) 0.47312(17) 0.0535(10) Uani 1 1 d .
H56A H 0.8325 0.1545 0.4836 0.064 Uiso 1 1 calc R
H56B H 0.8225 0.0926 0.4358 0.064 Uiso 1 1 calc R
C57 C 0.82589(16) 0.01968(15) 0.31109(18) 0.0432(9) Uani 1 1 d .
H57A H 0.8455 0.0015 0.3535 0.052 Uiso 1 1 calc R
H57B H 0.8428 0.0649 0.3071 0.052 Uiso 1 1 calc R
C58 C 0.72743(16) -0.04629(14) 0.31707(17) 0.0384(8) Uani 1 1 d .
H58A H 0.6754 -0.0471 0.3164 0.046 Uiso 1 1 calc R
H58B H 0.7446 -0.0651 0.3601 0.046 Uiso 1 1 calc R
C59 C 0.24929(18) 0.3607(2) 0.44551(16) 0.0534(10) Uani 1 1 d .
H59A H 0.2300 0.3176 0.4565 0.064 Uiso 1 1 calc R
H59B H 0.2485 0.3653 0.3962 0.064 Uiso 1 1 calc R
C60 C 0.31993(17) 0.35879(16) 0.54139(15) 0.0403(8) Uani 1 1 d .
H60A H 0.3688 0.3621 0.5593 0.048 Uiso 1 1 calc R
H60B H 0.3014 0.3156 0.5535 0.048 Uiso 1 1 calc R
C61 C 0.27816(15) 0.04126(13) 0.23998(14) 0.0289(7) Uani 1 1 d .
H61A H 0.2564 0.0448 0.1946 0.035 Uiso 1 1 calc R
H61B H 0.2670 0.0813 0.2648 0.035 Uiso 1 1 calc R
C62 C 0.36890(16) -0.02390(13) 0.20103(15) 0.0324(7) Uani 1 1 d .
H62A H 0.4205 -0.0292 0.1994 0.039 Uiso 1 1 calc R
H62B H 0.3498 -0.0219 0.1545 0.039 Uiso 1 1 calc R
C63 C 0.27624(18) 0.41038(18) 0.57143(17) 0.0505(9) Uani 1 1 d .
H63A H 0.2766 0.4049 0.6206 0.061 Uiso 1 1 calc R
H63B H 0.2966 0.4534 0.5615 0.061 Uiso 1 1 calc R
C64 C 0.20469(18) 0.41257(19) 0.47521(16) 0.0536(10) Uani 1 1 d .
H64A H 0.2224 0.4557 0.4621 0.064 Uiso 1 1 calc R
H64B H 0.1558 0.4083 0.4576 0.064 Uiso 1 1 calc R
C65 C 0.57038(15) -0.01787(14) 0.00505(15) 0.0324(7) Uani 1 1 d .
H65A H 0.6120 -0.0313 0.0324 0.039 Uiso 1 1 calc R
H65B H 0.5835 -0.0178 -0.0425 0.039 Uiso 1 1 calc R
C66 C 0.48841(16) 0.06524(14) -0.01474(15) 0.0343(7) Uani 1 1 d .
H66A H 0.4999 0.0670 -0.0626 0.041 Uiso 1 1 calc R
H66B H 0.4734 0.1091 -0.0010 0.041 Uiso 1 1 calc R
C67 C 0.75300(15) -0.08653(14) 0.26094(17) 0.0371(8) Uani 1 1 d .
H67A H 0.7372 -0.1319 0.2666 0.045 Uiso 1 1 calc R
H67B H 0.7325 -0.0701 0.2182 0.045 Uiso 1 1 calc R
C68 C 0.85088(16) -0.01900(15) 0.25431(17) 0.0422(8) Uani 1 1 d .
H68A H 0.8328 0.0002 0.2118 0.051 Uiso 1 1 calc R
H68B H 0.9028 -0.0177 0.2542 0.051 Uiso 1 1 calc R
C69 C 0.70062(18) 0.13248(17) 0.56719(16) 0.0472(9) Uani 1 1 d .
H69A H 0.6804 0.1574 0.6043 0.057 Uiso 1 1 calc R
H69B H 0.6695 0.0951 0.5572 0.057 Uiso 1 1 calc R
C70 C 0.79798(19) 0.07394(16) 0.53315(16) 0.0470(9) Uani 1 1 d .
H70A H 0.7679 0.0359 0.5226 0.056 Uiso 1 1 calc R
H70B H 0.8455 0.0581 0.5461 0.056 Uiso 1 1 calc R
C71 C 0.33792(16) -0.08109(14) 0.23604(16) 0.0366(8) Uani 1 1 d .
H71A H 0.3488 -0.1212 0.2112 0.044 Uiso 1 1 calc R
H71B H 0.3597 -0.0849 0.2814 0.044 Uiso 1 1 calc R
C72 C 0.24794(16) -0.01610(13) 0.27503(15) 0.0331(7) Uani 1 1 d .
H72A H 0.2675 -0.0181 0.3214 0.040 Uiso 1 1 calc R
H72B H 0.1964 -0.0110 0.2772 0.040 Uiso 1 1 calc R

loop_
_atom_site_aniso_label
_atom_site_aniso_U_11
_atom_site_aniso_U_22
_atom_site_aniso_U_33
_atom_site_aniso_U_23
_atom_site_aniso_U_13
_atom_site_aniso_U_12
Rb1 0.02092(15) 0.02077(13) 0.01990(13) 0.00119(11) -0.00153(11) 0.00118(11)
Rb2 0.01916(15) 0.02406(14) 0.02601(14) -0.00154(11) 0.00114(11) 0.00238(11)
Rb3 0.01971(14) 0.02054(13) 0.02053(13) 0.00084(11) 0.00068(10) -0.00029(11)
Rb4 0.02376(15) 0.02567(14) 0.01703(13) -0.00265(11) 0.00241(11) -0.00389(11)
Rb5 0.01843(14) 0.02004(13) 0.02000(13) 0.00089(10) 0.00066(10) -0.00112(10)
Rb6 0.02451(16) 0.02512(15) 0.02770(15) 0.00478(12) -0.00568(12) -0.00368(12)
O1 0.0241(11) 0.0216(10) 0.0163(10) -0.0017(8) -0.0022(8) 0.0003(8)
O2 0.0183(10) 0.0229(10) 0.0303(11) 0.0038(8) 0.0009(8) -0.0032(8)
O3 0.0256(11) 0.0174(10) 0.0234(10) -0.0016(8) 0.0049(8) -0.0030(8)
O4 0.0161(10) 0.0250(10) 0.0212(10) 0.0022(8) 0.0027(8) -0.0036(8)
O5 0.0239(11) 0.0178(10) 0.0295(11) 0.0010(8) 0.0007(8) -0.0003(8)
O6 0.0263(11) 0.0292(11) 0.0166(10) 0.0010(8) -0.0055(8) -0.0050(8)
O7 0.0438(15) 0.0720(17) 0.0254(12) 0.0053(11) -0.0099(10) 0.0167(12)
O8 0.0292(13) 0.0247(11) 0.0636(15) -0.0036(10) 0.0023(11) 0.0078(9)
O9 0.0304(13) 0.0610(15) 0.0311(12) 0.0092(11) 0.0103(10) 0.0132(11)
O10 0.0272(12) 0.0217(10) 0.0331(11) -0.0048(9) -0.0034(9) -0.0037(8)
O11 0.0380(14) 0.0550(14) 0.0357(13) 0.0062(11) 0.0155(11) 0.0118(11)
O12 0.0268(12) 0.0285(11) 0.0327(11) -0.0072(9) -0.0067(9) -0.0028(9)
O13 0.0161(11) 0.0290(11) 0.0567(14) -0.0064(10) 0.0040(10) 0.0046(9)
O14 0.0564(16) 0.0466(14) 0.0323(12) 0.0018(11) -0.0175(11) 0.0059(12)
O15 0.0302(13) 0.0220(11) 0.0549(14) -0.0055(10) -0.0005(10) -0.0035(9)
C1 0.0119(14) 0.0200(14) 0.0224(14) -0.0013(11) -0.0002(11) 0.0038(11)
C2 0.0179(15) 0.0225(14) 0.0206(14) -0.0014(11) -0.0025(11) 0.0042(11)
C3 0.0261(17) 0.0349(17) 0.0235(15) -0.0070(13) -0.0026(13) 0.0011(13)
C4 0.0346(19) 0.050(2) 0.0166(15) -0.0011(14) 0.0044(13) -0.0008(15)
C5 0.0264(17) 0.0384(18) 0.0284(16) 0.0106(14) 0.0047(13) -0.0043(14)
C6 0.0191(16) 0.0241(15) 0.0282(16) -0.0007(12) 0.0004(12) -0.0020(12)
C7 0.0271(17) 0.0212(14) 0.0247(15) -0.0037(12) -0.0045(12) -0.0011(12)
C8 0.063(2) 0.0246(17) 0.0394(19) -0.0031(14) -0.0038(17) -0.0084(16)
C9 0.0259(18) 0.0345(17) 0.0437(19) 0.0088(15) 0.0018(14) -0.0039(14)
C10 0.0214(16) 0.0187(14) 0.0231(15) -0.0042(12) 0.0035(12) 0.0006(12)
C11 0.0174(15) 0.0192(14) 0.0307(16) -0.0058(12) 0.0027(12) -0.0005(12)
C12 0.0199(16) 0.0265(16) 0.0394(17) -0.0059(14) 0.0095(13) -0.0035(13)
C13 0.0322(19) 0.0299(16) 0.0322(17) 0.0018(14) 0.0124(14) -0.0050(14)
C14 0.0364(19) 0.0267(16) 0.0234(15) 0.0001(12) 0.0064(13) 0.0013(13)
C15 0.0196(16) 0.0271(15) 0.0240(15) -0.0051(12) 0.0004(12) 0.0004(12)
C16 0.0153(15) 0.0219(15) 0.0401(17) 0.0000(13) -0.0013(13) 0.0005(12)
C17 0.0200(17) 0.0320(18) 0.059(2) 0.0021(16) -0.0037(15) 0.0010(13)
C18 0.037(2) 0.0371(18) 0.0338(18) 0.0049(14) -0.0059(15) 0.0076(15)
C19 0.0143(14) 0.0239(15) 0.0210(14) 0.0021(12) -0.0021(11) -0.0002(11)
C20 0.0160(15) 0.0258(15) 0.0228(15) 0.0018(12) -0.0008(12) 0.0008(12)
C21 0.0267(17) 0.0239(16) 0.0286(16) 0.0070(13) 0.0010(13) 0.0012(12)
C22 0.0350(19) 0.0239(15) 0.0324(17) -0.0009(13) -0.0011(14) 0.0012(13)
C23 0.0355(19) 0.0268(16) 0.0266(16) -0.0039(13) -0.0036(13) 0.0090(13)
C24 0.0288(17) 0.0261(16) 0.0202(15) 0.0022(12) 0.0006(12) 0.0027(13)
C25 0.0262(17) 0.0241(15) 0.0211(14) 0.0036(12) 0.0012(12) 0.0013(12)
C26 0.0368(19) 0.0327(17) 0.0268(16) 0.0026(13) -0.0020(14) 0.0024(14)
C27 0.0322(18) 0.0381(18) 0.0288(17) 0.0000(14) 0.0071(14) 0.0014(14)
C28 0.0210(16) 0.0186(14) 0.0198(14) -0.0049(11) 0.0007(12) -0.0005(11)
C29 0.0170(15) 0.0195(14) 0.0210(14) -0.0067(11) 0.0007(11) -0.0007(11)
C30 0.0185(16) 0.0297(16) 0.0289(16) -0.0057(13) 0.0041(13) -0.0029(12)
C31 0.0290(18) 0.0358(17) 0.0281(16) 0.0050(14) 0.0060(13) -0.0123(14)
C32 0.0320(18) 0.0313(17) 0.0244(15) 0.0047(13) -0.0001(13) -0.0040(14)
C33 0.0191(16) 0.0292(16) 0.0210(14) -0.0013(12) -0.0010(12) -0.0016(12)
C34 0.0162(15) 0.0250(15) 0.0273(15) -0.0015(12) -0.0021(12) -0.0013(12)
C35 0.0245(18) 0.0355(18) 0.048(2) 0.0002(15) -0.0001(15) 0.0049(14)
C36 0.0280(17) 0.0330(17) 0.0267(16) 0.0021(13) -0.0042(13) -0.0007(13)
C37 0.0106(14) 0.0223(15) 0.0331(16) 0.0033(13) -0.0014(12) 0.0008(11)
C38 0.0105(14) 0.0230(15) 0.0326(16) 0.0025(12) -0.0001(12) 0.0014(11)
C39 0.0191(16) 0.0215(15) 0.0411(18) 0.0027(13) -0.0003(13) 0.0010(12)
C40 0.0229(17) 0.0294(17) 0.0435(19) 0.0152(15) 0.0024(14) 0.0028(13)
C41 0.0220(17) 0.0398(18) 0.0288(16) 0.0066(14) -0.0018(13) 0.0003(14)
C42 0.0223(17) 0.0288(16) 0.0309(16) 0.0001(13) -0.0009(13) 0.0005(13)
C43 0.0239(16) 0.0184(14) 0.0335(16) -0.0037(12) 0.0004(13) 0.0006(12)
C44 0.0299(19) 0.0441(19) 0.0390(19) 0.0042(15) 0.0084(14) -0.0003(15)
C45 0.0374(19) 0.0291(17) 0.0384(18) -0.0097(14) 0.0061(15) -0.0040(14)
C46 0.0199(16) 0.0258(15) 0.0229(15) -0.0005(12) 0.0015(12) 0.0091(12)
C47 0.0220(16) 0.0309(16) 0.0214(15) -0.0009(12) 0.0001(12) 0.0047(13)
C48 0.0234(17) 0.0449(19) 0.0194(15) 0.0003(13) -0.0026(13) 0.0077(14)
C49 0.0286(18) 0.048(2) 0.0260(16) -0.0097(15) -0.0075(13) 0.0052(15)
C50 0.0265(18) 0.0389(18) 0.0377(18) -0.0084(15) -0.0009(14) -0.0032(14)
C51 0.0248(17) 0.0394(18) 0.0235(15) 0.0034(13) 0.0016(13) -0.0009(14)
C52 0.0283(18) 0.0393(18) 0.0261(16) 0.0072(14) -0.0005(13) -0.0066(14)
C53 0.053(2) 0.049(2) 0.040(2) 0.0085(17) -0.0049(17) -0.0100(18)
C54 0.0302(19) 0.062(2) 0.0331(18) 0.0069(16) 0.0038(15) -0.0037(16)
C55 0.0310(19) 0.046(2) 0.0375(18) 0.0022(16) -0.0047(15) 0.0073(15)
C56 0.051(2) 0.068(3) 0.041(2) 0.0002(19) 0.0042(18) 0.019(2)
C57 0.030(2) 0.0240(17) 0.075(3) -0.0011(17) -0.0077(17) -0.0008(14)
C58 0.0267(18) 0.0326(18) 0.056(2) 0.0068(16) 0.0086(16) 0.0019(14)
C59 0.038(2) 0.094(3) 0.0282(18) -0.0013(19) 0.0049(16) 0.021(2)
C60 0.0308(19) 0.058(2) 0.0318(18) 0.0094(16) 0.0021(14) 0.0022(16)
C61 0.0310(18) 0.0227(15) 0.0328(17) -0.0024(13) -0.0051(14) 0.0030(13)
C62 0.0297(18) 0.0314(17) 0.0360(18) -0.0074(14) -0.0021(14) -0.0002(14)
C63 0.043(2) 0.063(2) 0.046(2) -0.0088(18) 0.0077(18) -0.0018(19)
C64 0.037(2) 0.081(3) 0.043(2) 0.0271(19) 0.0123(17) 0.0223(19)
C65 0.0284(18) 0.0342(17) 0.0345(17) -0.0081(14) -0.0015(14) 0.0011(14)
C66 0.037(2) 0.0307(17) 0.0350(18) -0.0018(14) -0.0068(15) -0.0022(14)
C67 0.0208(17) 0.0259(16) 0.064(2) -0.0056(15) -0.0007(15) -0.0026(13)
C68 0.0258(19) 0.0388(19) 0.062(2) 0.0136(17) 0.0083(16) 0.0008(15)
C69 0.044(2) 0.059(2) 0.039(2) 0.0001(18) 0.0012(17) -0.0070(18)
C70 0.057(2) 0.0343(19) 0.049(2) -0.0019(16) -0.0167(18) 0.0105(17)
C71 0.033(2) 0.0252(16) 0.052(2) -0.0054(15) -0.0023(16) 0.0015(14)
C72 0.0322(19) 0.0272(16) 0.0398(18) -0.0035(14) 0.0011(14) -0.0009(14)

loop_
_atom_type_symbol
_atom_type_description
_atom_type_scat_dispersion_real
_atom_type_scat_dispersion_imag
_atom_type_scat_source
C C 0.0033 0.0016 'International Tables Vol C Tables 4.2.6.8 and 6.1.1.4'
H H 0.0000 0.0000 'International Tables Vol C Tables 4.2.6.8 and 6.1.1.4'
O O 0.0106 0.0060 'International Tables Vol C Tables 4.2.6.8 and 6.1.1.4'
Rb Rb -0.9393 2.9676 'International Tables Vol C Tables 4.2.6.8 and 6.1.1.4'

loop_
_geom_angle_atom_site_label_1
_geom_angle_atom_site_label_2
_geom_angle_atom_site_label_3
_geom_angle
_geom_angle_site_symmetry_1
_geom_angle_site_symmetry_3
O4 Rb1 O3 83.67(5) . .
O4 Rb1 O7 130.97(6) . .
O3 Rb1 O7 145.20(6) . .
O4 Rb1 O1 85.83(5) . .
O3 Rb1 O1 83.99(5) . .
O7 Rb1 O1 99.84(5) . .
O4 Rb1 O8 107.20(5) . .
O3 Rb1 O8 87.66(5) . .
O7 Rb1 O8 79.28(6) . .
O1 Rb1 O8 163.68(5) . .
O5 Rb2 O2 85.79(5) . .
O5 Rb2 O9 121.83(6) . .
O2 Rb2 O9 104.82(6) . .
O5 Rb2 O1 81.33(5) . .
O2 Rb2 O1 91.12(5) . .
O9 Rb2 O1 152.16(5) . .
O3 Rb3 O2 174.14(5) . .
O3 Rb3 O6 90.69(5) . .
O2 Rb3 O6 88.49(5) . .
O3 Rb3 O1 83.41(5) . .
O2 Rb3 O1 90.79(5) . .
O6 Rb3 O1 89.71(5) . .
O3 Rb3 O10 89.78(5) . .
O2 Rb3 O10 95.81(5) . .
O6 Rb3 O10 115.32(5) . .
O1 Rb3 O10 154.20(5) . .
O3 Rb4 O4 82.00(5) . .
O3 Rb4 O11 117.63(6) . 4_665
O4 Rb4 O11 93.09(5) . 4_665
O3 Rb4 O12 102.00(5) . .
O4 Rb4 O12 157.69(5) . .
O11 Rb4 O12 65.44(6) 4_665 .
O3 Rb4 O6 90.08(5) . .
O4 Rb4 O6 91.33(5) . .
O11 Rb4 O6 152.28(6) 4_665 .
O12 Rb4 O6 110.47(5) . .
O1 Rb5 O5 83.16(5) . .
O1 Rb5 O4 86.02(5) . .
O5 Rb5 O4 167.94(5) . .
O1 Rb5 O6 93.27(5) . .
O5 Rb5 O6 83.86(5) . .
O4 Rb5 O6 91.48(5) . .
O1 Rb5 O13 121.26(5) . 2_655
O5 Rb5 O13 96.55(5) . 2_655
O4 Rb5 O13 93.59(5) . 2_655
O6 Rb5 O13 145.34(5) . 2_655
O2 Rb6 O5 84.75(5) . .
O2 Rb6 O14 143.52(6) . 4_565
O5 Rb6 O14 123.24(6) . 4_565
O2 Rb6 O6 87.50(5) . .
O5 Rb6 O6 80.21(5) . .
O14 Rb6 O6 117.70(5) 4_565 .
O2 Rb6 O15 90.54(5) . 2
O5 Rb6 O15 87.22(5) . 2
O14 Rb6 O15 70.18(6) 4_565 2
O6 Rb6 O15 167.40(5) . 2
C1 O1 Rb5 142.94(15) . .
C1 O1 Rb3 123.74(15) . .
Rb5 O1 Rb3 88.65(5) . .
C1 O1 Rb1 103.74(14) . .
Rb5 O1 Rb1 91.75(5) . .
Rb3 O1 Rb1 91.33(5) . .
C1 O1 Rb2 74.49(13) . .
Rb5 O1 Rb2 93.19(5) . .
Rb3 O1 Rb2 84.79(4) . .
Rb1 O1 Rb2 173.64(6) . .
C10 O2 Rb6 148.95(16) . .
C10 O2 Rb2 110.62(15) . .
Rb6 O2 Rb2 93.65(5) . .
C10 O2 Rb3 100.37(14) . .
Rb6 O2 Rb3 97.22(5) . .
Rb2 O2 Rb3 93.11(5) . .
C19 O3 Rb1 119.95(15) . .
C19 O3 Rb4 122.31(15) . .
Rb1 O3 Rb4 97.26(5) . .
C19 O3 Rb3 117.76(15) . .
Rb1 O3 Rb3 101.13(5) . .
Rb4 O3 Rb3 93.04(5) . .
C28 O4 Rb1 149.26(16) . .
C28 O4 Rb4 106.00(14) . .
Rb1 O4 Rb4 96.63(5) . .
C28 O4 Rb5 103.84(14) . .
Rb1 O4 Rb5 96.35(5) . .
Rb4 O4 Rb5 90.56(5) . .
C37 O5 Rb2 149.96(16) . .
C37 O5 Rb6 99.97(15) . .
Rb2 O5 Rb6 93.04(5) . .
C37 O5 Rb5 101.05(14) . .
Rb2 O5 Rb5 102.31(6) . .
Rb6 O5 Rb5 102.69(5) . .
C46 O6 Rb5 156.90(16) . .
C46 O6 Rb3 114.74(15) . .
Rb5 O6 Rb3 88.32(5) . .
C46 O6 Rb4 96.11(14) . .
Rb5 O6 Rb4 86.59(5) . .
Rb3 O6 Rb4 85.73(5) . .
C46 O6 Rb6 87.08(14) . .
Rb5 O6 Rb6 93.14(5) . .
Rb3 O6 Rb6 86.78(4) . .
Rb4 O6 Rb6 172.51(6) . .
C55 O7 C56 108.7(2) . .
C55 O7 Rb1 120.41(17) . .
C56 O7 Rb1 130.22(18) . .
C57 O8 C58 108.8(2) . .
C57 O8 Rb1 124.59(16) . .
C58 O8 Rb1 126.15(16) . .
C59 O9 C60 109.3(2) . .
C59 O9 Rb2 110.99(17) . .
C60 O9 Rb2 127.57(17) . .
C62 O10 C61 109.2(2) . .
C62 O10 Rb3 129.97(15) . .
C61 O10 Rb3 119.15(14) . .
C64 O11 C63 109.9(2) . .
C64 O11 Rb4 125.4(2) . 4_566
C63 O11 Rb4 122.00(18) . 4_566
C65 O12 C66 109.5(2) . .
C65 O12 Rb4 137.08(16) . .
C66 O12 Rb4 113.25(15) . .
C67 O13 C68 109.2(2) . .
C67 O13 Rb5 128.06(16) . 2_645
C68 O13 Rb5 122.68(16) . 2_645
C70 O14 C69 109.1(2) . .
C70 O14 Rb6 127.56(19) . 4_666
C69 O14 Rb6 117.82(18) . 4_666
C72 O15 C71 109.1(2) . .
C72 O15 Rb6 102.75(15) . 2_545
C71 O15 Rb6 127.52(16) . 2_545
O1 C1 C6 121.6(2) . .
O1 C1 C2 121.9(2) . .
C6 C1 C2 116.4(2) . .
C3 C2 C1 119.5(2) . .
C3 C2 C7 122.2(2) . .
C1 C2 C7 118.3(2) . .
C2 C3 C4 122.5(3) . .
C2 C3 H3 118.7 . .
C4 C3 H3 118.7 . .
C5 C4 C3 118.5(3) . .
C5 C4 H4 120.8 . .
C3 C4 H4 120.8 . .
C4 C5 C6 120.7(3) . .
C4 C5 H5 119.6 . .
C6 C5 H5 119.6 . .
C5 C6 C1 122.4(3) . .
C5 C6 H6 118.8 . .
C1 C6 H6 118.8 . .
C2 C7 C8 114.7(2) . .
C2 C7 C9 109.8(2) . .
C8 C7 C9 109.5(2) . .
C2 C7 H7 107.5 . .
C8 C7 H7 107.5 . .
C9 C7 H7 107.5 . .
C7 C8 H8A 109.5 . .
C7 C8 H8B 109.5 . .
H8A C8 H8B 109.5 . .
C7 C8 H8C 109.5 . .
H8A C8 H8C 109.5 . .
H8B C8 H8C 109.5 . .
C7 C9 H9A 109.5 . .
C7 C9 H9B 109.5 . .
H9A C9 H9B 109.5 . .
C7 C9 H9C 109.5 . .
H9A C9 H9C 109.5 . .
H9B C9 H9C 109.5 . .
O2 C10 C15 121.5(2) . .
O2 C10 C11 121.6(2) . .
C15 C10 C11 117.0(2) . .
C12 C11 C10 119.0(3) . .
C12 C11 C16 122.3(2) . .
C10 C11 C16 118.5(2) . .
C11 C12 C13 122.7(3) . .
C11 C12 H12 118.7 . .
C13 C12 H12 118.7 . .
C14 C13 C12 119.0(3) . .
C14 C13 H13 120.5 . .
C12 C13 H13 120.5 . .
C13 C14 C15 120.0(3) . .
C13 C14 H14 120.0 . .
C15 C14 H14 120.0 . .
C14 C15 C10 122.3(3) . .
C14 C15 H15 118.9 . .
C10 C15 H15 118.9 . .
C11 C16 C18 110.9(2) . .
C11 C16 C17 113.7(2) . .
C18 C16 C17 109.6(2) . .
C11 C16 H16 107.5 . .
C18 C16 H16 107.5 . .
C17 C16 H16 107.5 . .
C16 C17 H17A 109.5 . .
C16 C17 H17B 109.5 . .
H17A C17 H17B 109.5 . .
C16 C17 H17C 109.5 . .
H17A C17 H17C 109.5 . .
H17B C17 H17C 109.5 . .
C16 C18 H18A 109.5 . .
C16 C18 H18B 109.5 . .
H18A C18 H18B 109.5 . .
C16 C18 H18C 109.5 . .
H18A C18 H18C 109.5 . .
H18B C18 H18C 109.5 . .
O3 C19 C24 121.4(2) . .
O3 C19 C20 122.8(2) . .
C24 C19 C20 115.8(2) . .
C21 C20 C19 119.8(2) . .
C21 C20 C25 120.8(2) . .
C19 C20 C25 119.4(2) . .
C22 C21 C20 122.1(3) . .
C22 C21 H21 118.9 . .
C20 C21 H21 118.9 . .
C23 C22 C21 119.0(3) . .
C23 C22 H22 120.5 . .
C21 C22 H22 120.5 . .
C24 C23 C22 119.8(3) . .
C24 C23 H23 120.1 . .
C22 C23 H23 120.1 . .
C23 C24 C19 123.3(3) . .
C23 C24 H24 118.3 . .
C19 C24 H24 118.3 . .
C20 C25 C27 112.8(2) . .
C20 C25 C26 112.3(2) . .
C27 C25 C26 110.3(2) . .
C20 C25 H25 107.0 . .
C27 C25 H25 107.0 . .
C26 C25 H25 107.0 . .
C25 C26 H26A 109.5 . .
C25 C26 H26B 109.5 . .
H26A C26 H26B 109.5 . .
C25 C26 H26C 109.5 . .
H26A C26 H26C 109.5 . .
H26B C26 H26C 109.5 . .
C25 C27 H27A 109.5 . .
C25 C27 H27B 109.5 . .
H27A C27 H27B 109.5 . .
C25 C27 H27C 109.5 . .
H27A C27 H27C 109.5 . .
H27B C27 H27C 109.5 . .
O4 C28 C33 121.5(2) . .
O4 C28 C29 122.2(2) . .
C33 C28 C29 116.3(2) . .
C30 C29 C28 119.5(2) . .
C30 C29 C34 123.0(2) . .
C28 C29 C34 117.5(2) . .
C29 C30 C31 122.5(3) . .
C29 C30 H30 118.7 . .
C31 C30 H30 118.7 . .
C32 C31 C30 118.7(3) . .
C32 C31 H31 120.7 . .
C30 C31 H31 120.7 . .
C31 C32 C33 120.4(3) . .
C31 C32 H32 119.8 . .
C33 C32 H32 119.8 . .
C32 C33 C28 122.5(3) . .
C32 C33 H33 118.8 . .
C28 C33 H33 118.8 . .
C29 C34 C35 114.0(2) . .
C29 C34 C36 111.1(2) . .
C35 C34 C36 110.1(2) . .
C29 C34 H34 107.1 . .
C35 C34 H34 107.1 . .
C36 C34 H34 107.1 . .
C34 C35 H35A 109.5 . .
C34 C35 H35B 109.5 . .
H35A C35 H35B 109.5 . .
C34 C35 H35C 109.5 . .
H35A C35 H35C 109.5 . .
H35B C35 H35C 109.5 . .
C34 C36 H36A 109.5 . .
C34 C36 H36B 109.5 . .
H36A C36 H36B 109.5 . .
C34 C36 H36C 109.5 . .
H36A C36 H36C 109.5 . .
H36B C36 H36C 109.5 . .
O5 C37 C42 121.6(2) . .
O5 C37 C38 121.6(2) . .
C42 C37 C38 116.8(2) . .
C39 C38 C37 119.2(2) . .
C39 C38 C43 122.4(2) . .
C37 C38 C43 118.4(2) . .
C40 C39 C38 122.7(3) . .
C40 C39 H39 118.7 . .
C38 C39 H39 118.7 . .
C41 C40 C39 118.7(3) . .
C41 C40 H40 120.6 . .
C39 C40 H40 120.6 . .
C40 C41 C42 120.6(3) . .
C40 C41 H41 119.7 . .
C42 C41 H41 119.7 . .
C41 C42 C37 121.9(3) . .
C41 C42 H42 119.1 . .
C37 C42 H42 119.1 . .
C38 C43 C45 113.7(2) . .
C38 C43 C44 111.7(2) . .
C45 C43 C44 110.2(2) . .
C38 C43 H43 106.9 . .
C45 C43 H43 106.9 . .
C44 C43 H43 106.9 . .
C43 C44 H44A 109.5 . .
C43 C44 H44B 109.5 . .
H44A C44 H44B 109.5 . .
C43 C44 H44C 109.5 . .
H44A C44 H44C 109.5 . .
H44B C44 H44C 109.5 . .
C43 C45 H45A 109.5 . .
C43 C45 H45B 109.5 . .
H45A C45 H45B 109.5 . .
C43 C45 H45C 109.5 . .
H45A C45 H45C 109.5 . .
H45B C45 H45C 109.5 . .
O6 C46 C47 123.7(2) . .
O6 C46 C51 120.8(2) . .
C47 C46 C51 115.4(2) . .
C48 C47 C46 120.4(3) . .
C48 C47 C52 119.1(2) . .
C46 C47 C52 120.5(2) . .
C49 C48 C47 122.9(3) . .
C49 C48 H48 118.6 . .
C47 C48 H48 118.6 . .
C48 C49 C50 118.4(3) . .
C48 C49 H49 120.8 . .
C50 C49 H49 120.8 . .
C51 C50 C49 120.4(3) . .
C51 C50 H50 119.8 . .
C49 C50 H50 119.8 . .
C50 C51 C46 122.5(3) . .
C50 C51 H51 118.7 . .
C46 C51 H51 118.7 . .
C47 C52 C53 112.7(2) . .
C47 C52 C54 111.9(2) . .
C53 C52 C54 110.0(2) . .
C47 C52 H52 107.3 . .
C53 C52 H52 107.3 . .
C54 C52 H52 107.3 . .
C52 C53 H53A 109.5 . .
C52 C53 H53B 109.5 . .
H53A C53 H53B 109.5 . .
C52 C53 H53C 109.5 . .
H53A C53 H53C 109.5 . .
H53B C53 H53C 109.5 . .
C52 C54 H54A 109.5 . .
C52 C54 H54B 109.5 . .
H54A C54 H54B 109.5 . .
C52 C54 H54C 109.5 . .
H54A C54 H54C 109.5 . .
H54B C54 H54C 109.5 . .
O7 C55 C69 110.5(3) . .
O7 C55 H55A 109.5 . .
C69 C55 H55A 109.5 . .
O7 C55 H55B 109.5 . .
C69 C55 H55B 109.5 . .
H55A C55 H55B 108.1 . .
O7 C56 C70 110.2(3) . .
O7 C56 H56A 109.6 . .
C70 C56 H56A 109.6 . .
O7 C56 H56B 109.6 . .
C70 C56 H56B 109.6 . .
H56A C56 H56B 108.1 . .
O8 C57 C68 110.9(3) . .
O8 C57 H57A 109.5 . .
C68 C57 H57A 109.5 . .
O8 C57 H57B 109.5 . .
C68 C57 H57B 109.5 . .
H57A C57 H57B 108.0 . .
O8 C58 C67 111.6(2) . .
O8 C58 H58A 109.3 . .
C67 C58 H58A 109.3 . .
O8 C58 H58B 109.3 . .
C67 C58 H58B 109.3 . .
H58A C58 H58B 108.0 . .
O9 C59 C64 110.4(3) . .
O9 C59 H59A 109.6 . .
C64 C59 H59A 109.6 . .
O9 C59 H59B 109.6 . .
C64 C59 H59B 109.6 . .
H59A C59 H59B 108.1 . .
O9 C60 C63 110.1(3) . .
O9 C60 H60A 109.6 . .
C63 C60 H60A 109.6 . .
O9 C60 H60B 109.6 . .
C63 C60 H60B 109.6 . .
H60A C60 H60B 108.2 . .
O10 C61 C72 111.1(2) . .
O10 C61 H61A 109.4 . .
C72 C61 H61A 109.4 . .
O10 C61 H61B 109.4 . .
C72 C61 H61B 109.4 . .
H61A C61 H61B 108.0 . .
O10 C62 C71 110.8(2) . .
O10 C62 H62A 109.5 . .
C71 C62 H62A 109.5 . .
O10 C62 H62B 109.5 . .
C71 C62 H62B 109.5 . .
H62A C62 H62B 108.1 . .
O11 C63 C60 111.1(3) . .
O11 C63 H63A 109.4 . .
C60 C63 H63A 109.4 . .
O11 C63 H63B 109.4 . .
C60 C63 H63B 109.4 . .
H63A C63 H63B 108.0 . .
O11 C64 C59 110.8(3) . .
O11 C64 H64A 109.5 . .
C59 C64 H64A 109.5 . .
O11 C64 H64B 109.5 . .
C59 C64 H64B 109.5 . .
H64A C64 H64B 108.1 . .
O12 C65 C66 110.6(2) . 3_655
O12 C65 H65A 109.5 . .
C66 C65 H65A 109.5 3_655 .
O12 C65 H65B 109.5 . .
C66 C65 H65B 109.5 3_655 .
H65A C65 H65B 108.1 . .
O12 C66 C65 110.4(2) . 3_655
O12 C66 H66A 109.6 . .
C65 C66 H66A 109.6 3_655 .
O12 C66 H66B 109.6 . .
C65 C66 H66B 109.6 3_655 .
H66A C66 H66B 108.1 . .
O13 C67 C58 111.2(2) . .
O13 C67 H67A 109.4 . .
C58 C67 H67A 109.4 . .
O13 C67 H67B 109.4 . .
C58 C67 H67B 109.4 . .
H67A C67 H67B 108.0 . .
O13 C68 C57 111.2(2) . .
O13 C68 H68A 109.4 . .
C57 C68 H68A 109.4 . .
O13 C68 H68B 109.4 . .
C57 C68 H68B 109.4 . .
H68A C68 H68B 108.0 . .
O14 C69 C55 109.9(3) . .
O14 C69 H69A 109.7 . .
C55 C69 H69A 109.7 . .
O14 C69 H69B 109.7 . .
C55 C69 H69B 109.7 . .
H69A C69 H69B 108.2 . .
O14 C70 C56 109.3(3) . .
O14 C70 H70A 109.8 . .
C56 C70 H70A 109.8 . .
O14 C70 H70B 109.8 . .
C56 C70 H70B 109.8 . .
H70A C70 H70B 108.3 . .
O15 C71 C62 111.8(2) . .
O15 C71 H71A 109.3 . .
C62 C71 H71A 109.3 . .
O15 C71 H71B 109.3 . .
C62 C71 H71B 109.3 . .
H71A C71 H71B 107.9 . .
O15 C72 C61 111.3(2) . .
O15 C72 H72A 109.4 . .
C61 C72 H72A 109.4 . .
O15 C72 H72B 109.4 . .
C61 C72 H72B 109.4 . .
H72A C72 H72B 108.0 . .

loop_
_geom_bond_atom_site_label_1
_geom_bond_atom_site_label_2
_geom_bond_distance
_geom_bond_site_symmetry_2
Rb1 O4 2.7399(17) .
Rb1 O3 2.7464(17) .
Rb1 O7 2.915(2) .
Rb1 O1 2.9952(17) .
Rb1 O8 2.9963(19) .
Rb2 O5 2.6901(17) .
Rb2 O2 2.7552(18) .
Rb2 O9 2.7913(19) .
Rb2 O1 3.0926(17) .
Rb3 O3 2.7918(17) .
Rb3 O2 2.8882(17) .
Rb3 O6 2.9433(17) .
Rb3 O1 2.9849(17) .
Rb3 O10 3.0028(18) .
Rb4 O3 2.7718(17) .
Rb4 O4 2.8053(17) .
Rb4 O11 2.903(2) 4_665
Rb4 O12 2.9039(18) .
Rb4 O6 2.9912(18) .
Rb5 O1 2.8451(17) .
Rb5 O5 2.8515(17) .
Rb5 O4 2.8861(17) .
Rb5 O6 2.9057(17) .
Rb5 O13 2.9428(18) 2_655
Rb6 O2 2.7034(17) .
Rb6 O5 2.7951(18) .
Rb6 O14 2.897(2) 4_565
Rb6 O6 3.1614(18) .
Rb6 O15 3.3149(19) 2
O1 C1 1.314(3) .
O2 C10 1.315(3) .
O3 C19 1.312(3) .
O4 C28 1.312(3) .
O5 C37 1.307(3) .
O6 C46 1.308(3) .
O7 C55 1.421(4) .
O7 C56 1.427(4) .
O8 C57 1.427(3) .
O8 C58 1.430(3) .
O9 C59 1.410(4) .
O9 C60 1.422(3) .
O10 C62 1.435(3) .
O10 C61 1.436(3) .
O11 C64 1.416(4) .
O11 C63 1.425(4) .
O11 Rb4 2.903(2) 4_566
O12 C65 1.434(3) .
O12 C66 1.436(3) .
O13 C67 1.431(3) .
O13 C68 1.432(3) .
O13 Rb5 2.9428(18) 2_645
O14 C70 1.423(4) .
O14 C69 1.438(4) .
O14 Rb6 2.897(2) 4_666
O15 C72 1.428(3) .
O15 C71 1.430(3) .
O15 Rb6 3.3149(19) 2_545
C1 C6 1.404(3) .
C1 C2 1.436(3) .
C2 C3 1.384(4) .
C2 C7 1.519(4) .
C3 C4 1.387(4) .
C3 H3 0.9500 .
C4 C5 1.374(4) .
C4 H4 0.9500 .
C5 C6 1.384(4) .
C5 H5 0.9500 .
C6 H6 0.9500 .
C7 C8 1.527(4) .
C7 C9 1.529(4) .
C7 H7 1.0000 .
C8 H8A 0.9800 .
C8 H8B 0.9800 .
C8 H8C 0.9800 .
C9 H9A 0.9800 .
C9 H9B 0.9800 .
C9 H9C 0.9800 .
C10 C15 1.410(4) .
C10 C11 1.432(4) .
C11 C12 1.387(4) .
C11 C16 1.516(4) .
C12 C13 1.388(4) .
C12 H12 0.9500 .
C13 C14 1.377(4) .
C13 H13 0.9500 .
C14 C15 1.390(4) .
C14 H14 0.9500 .
C15 H15 0.9500 .
C16 C18 1.530(4) .
C16 C17 1.532(4) .
C16 H16 1.0000 .
C17 H17A 0.9800 .
C17 H17B 0.9800 .
C17 H17C 0.9800 .
C18 H18A 0.9800 .
C18 H18B 0.9800 .
C18 H18C 0.9800 .
C19 C24 1.413(4) .
C19 C20 1.426(3) .
C20 C21 1.391(4) .
C20 C25 1.511(4) .
C21 C22 1.383(4) .
C21 H21 0.9500 .
C22 C23 1.381(4) .
C22 H22 0.9500 .
C23 C24 1.374(4) .
C23 H23 0.9500 .
C24 H24 0.9500 .
C25 C27 1.528(4) .
C25 C26 1.531(4) .
C25 H25 1.0000 .
C26 H26A 0.9800 .
C26 H26B 0.9800 .
C26 H26C 0.9800 .
C27 H27A 0.9800 .
C27 H27B 0.9800 .
C27 H27C 0.9800 .
C28 C33 1.412(4) .
C28 C29 1.431(4) .
C29 C30 1.385(4) .
C29 C34 1.516(4) .
C30 C31 1.387(4) .
C30 H30 0.9500 .
C31 C32 1.374(4) .
C31 H31 0.9500 .
C32 C33 1.383(4) .
C32 H32 0.9500 .
C33 H33 0.9500 .
C34 C35 1.526(4) .
C34 C36 1.527(4) .
C34 H34 1.0000 .
C35 H35A 0.9800 .
C35 H35B 0.9800 .
C35 H35C 0.9800 .
C36 H36A 0.9800 .
C36 H36B 0.9800 .
C36 H36C 0.9800 .
C37 C42 1.412(4) .
C37 C38 1.431(4) .
C38 C39 1.386(4) .
C38 C43 1.516(4) .
C39 C40 1.385(4) .
C39 H39 0.9500 .
C40 C41 1.374(4) .
C40 H40 0.9500 .
C41 C42 1.389(4) .
C41 H41 0.9500 .
C42 H42 0.9500 .
C43 C45 1.523(4) .
C43 C44 1.532(4) .
C43 H43 1.0000 .
C44 H44A 0.9800 .
C44 H44B 0.9800 .
C44 H44C 0.9800 .
C45 H45A 0.9800 .
C45 H45B 0.9800 .
C45 H45C 0.9800 .
C46 C47 1.420(4) .
C46 C51 1.436(4) .
C47 C48 1.383(4) .
C47 C52 1.517(4) .
C48 C49 1.379(4) .
C48 H48 0.9500 .
C49 C50 1.383(4) .
C49 H49 0.9500 .
C50 C51 1.377(4) .
C50 H50 0.9500 .
C51 H51 0.9500 .
C52 C53 1.519(4) .
C52 C54 1.539(4) .
C52 H52 1.0000 .
C53 H53A 0.9800 .
C53 H53B 0.9800 .
C53 H53C 0.9800 .
C54 H54A 0.9800 .
C54 H54B 0.9800 .
C54 H54C 0.9800 .
C55 C69 1.477(4) .
C55 H55A 0.9900 .
C55 H55B 0.9900 .
C56 C70 1.496(5) .
C56 H56A 0.9900 .
C56 H56B 0.9900 .
C57 C68 1.478(4) .
C57 H57A 0.9900 .
C57 H57B 0.9900 .
C58 C67 1.490(4) .
C58 H58A 0.9900 .
C58 H58B 0.9900 .
C59 C64 1.499(5) .
C59 H59A 0.9900 .
C59 H59B 0.9900 .
C60 C63 1.488(4) .
C60 H60A 0.9900 .
C60 H60B 0.9900 .
C61 C72 1.498(4) .
C61 H61A 0.9900 .
C61 H61B 0.9900 .
C62 C71 1.501(4) .
C62 H62A 0.9900 .
C62 H62B 0.9900 .
C63 H63A 0.9900 .
C63 H63B 0.9900 .
C64 H64A 0.9900 .
C64 H64B 0.9900 .
C65 C66 1.503(4) 3_655
C65 H65A 0.9900 .
C65 H65B 0.9900 .
C66 C65 1.503(4) 3_655
C66 H66A 0.9900 .
C66 H66B 0.9900 .
C67 H67A 0.9900 .
C67 H67B 0.9900 .
C68 H68A 0.9900 .
C68 H68B 0.9900 .
C69 H69A 0.9900 .
C69 H69B 0.9900 .
C70 H70A 0.9900 .
C70 H70B 0.9900 .
C71 H71A 0.9900 .
C71 H71B 0.9900 .
C72 H72A 0.9900 .
C72 H72B 0.9900 .
